data_2228199
loop_
_publ_author_name
'Zhang, Jinfang'

_publ_section_title
;
 <i>catena</i>-Poly[[[(triphenylphosphane)copper(I)]-di-\m-iodido-[(triphenylphosphane)copper(I)]-\m-[3,6-bis(4-pyridyl)-1,2,4,5-tetrazine]]
 acetonitrile disolvate]
;
_journal_coeditor_code ZS2071
_journal_issue 11
_journal_name_full 'Acta Crystallographica Section E'
_journal_page_first m1480
_journal_paper_doi 10.1107/S1600536810042807
_journal_volume 66
_journal_year 2010
_chemical_formula_iupac '[Cu2 I2 (C12 H8 N6) (C18 H15 P)2], 2C2 H3 N'
_chemical_formula_moiety 'C48 H38 Cu2 I2 N6 P2, 2(C2 H3 N)'
_chemical_formula_sum 'C52 H44 Cu2 I2 N8 P2'
_chemical_formula_weight 1223.80
_chemical_name_systematic
;
<i>catena</i>-Poly[[[(triphenylphosphane)copper(I)]-di-\m-iodido-
[(triphenylphosphane)copper(I)]-\m-[3,6-bis(4-pyridyl)-1,2,4,5-tetrazine]]
acetonitrile disolvate]
;
_space_group_IT_number 14
_symmetry_cell_setting monoclinic
_symmetry_space_group_name_Hall '-P 2ybc'
_symmetry_space_group_name_H-M 'P 1 21/c 1'
_atom_sites_solution_hydrogens geom
_atom_sites_solution_primary direct
_atom_sites_solution_secondary difmap
_audit_creation_method 'SHELXTL (Sheldrick, 2008)'
_cell_angle_alpha 90.00
_cell_angle_beta 101.41(3)
_cell_angle_gamma 90.00
_cell_formula_units_Z 2
_cell_length_a 12.344(3)
_cell_length_b 11.675(2)
_cell_length_c 18.521(4)
_cell_measurement_reflns_used 10225
_cell_measurement_temperature 293(2)
_cell_measurement_theta_max 29.0920
_cell_measurement_theta_min 2.8426
_cell_volume 2616.4(10)
_computing_cell_refinement 'CrystalClear (Rigaku, 2007)'
_computing_data_collection 'CrystalClear (Rigaku, 2007)'
_computing_data_reduction 'CrystalClear (Rigaku, 2007)'
_computing_molecular_graphics 'SHELXTL (Sheldrick, 2008)'
_computing_publication_material 'SHELXTL (Sheldrick, 2008)'
_computing_structure_refinement 'SHELXL97 (Sheldrick, 2008)'
_computing_structure_solution 'SHELXSL97 (Sheldrick, 2008)'
_diffrn_ambient_temperature 293(2)
_diffrn_measured_fraction_theta_full 0.980
_diffrn_measured_fraction_theta_max 0.980
_diffrn_measurement_device_type 'Rigaku Saturn724'
_diffrn_measurement_method \w
_diffrn_radiation_monochromator graphite
_diffrn_radiation_source 'fine-focus sealed tube'
_diffrn_radiation_type MoK\a
_diffrn_radiation_wavelength 0.71073
_diffrn_reflns_av_R_equivalents 0.0302
_diffrn_reflns_av_sigmaI/netI 0.0430
_diffrn_reflns_limit_h_max 11
_diffrn_reflns_limit_h_min -15
_diffrn_reflns_limit_k_max 14
_diffrn_reflns_limit_k_min -14
_diffrn_reflns_limit_l_max 22
_diffrn_reflns_limit_l_min -18
_diffrn_reflns_number 12271
_diffrn_reflns_theta_full 26.02
_diffrn_reflns_theta_max 26.02
_diffrn_reflns_theta_min 2.84
_diffrn_standards_decay_% 0
_diffrn_standards_interval_time 0
_diffrn_standards_number 0
_exptl_absorpt_coefficient_mu 2.096
_exptl_absorpt_correction_T_max 1.0000
_exptl_absorpt_correction_T_min 0.7789
_exptl_absorpt_correction_type multi-scan
_exptl_absorpt_process_details '(CrystalClear; Rigaku, 2007)'
_exptl_crystal_colour blue
_exptl_crystal_density_diffrn 1.553
_exptl_crystal_density_method 'not measured'
_exptl_crystal_description block
_exptl_crystal_F_000 1212
_exptl_crystal_size_max 0.25
_exptl_crystal_size_mid 0.20
_exptl_crystal_size_min 0.15
_refine_diff_density_max 0.491
_refine_diff_density_min -0.470
_refine_ls_extinction_method none
_refine_ls_goodness_of_fit_ref 1.091
_refine_ls_hydrogen_treatment constr
_refine_ls_matrix_type full
_refine_ls_number_parameters 299
_refine_ls_number_reflns 5042
_refine_ls_number_restraints 0
_refine_ls_restrained_S_all 1.091
_refine_ls_R_factor_all 0.0518
_refine_ls_R_factor_gt 0.0404
_refine_ls_shift/su_max 0.001
_refine_ls_shift/su_mean 0.000
_refine_ls_structure_factor_coef Fsqd
_refine_ls_weighting_details 'calc w=1/[\s^2^(Fo^2^)+(0.0303P)^2^+0.5456P] where P=(Fo^2^+2Fc^2^)/3'
_refine_ls_weighting_scheme calc
_refine_ls_wR_factor_gt 0.0732
_refine_ls_wR_factor_ref 0.0787
_reflns_number_gt 4233
_reflns_number_total 5042
_reflns_threshold_expression I>2s\(I)
_cod_data_source_file zs2071.cif
_cod_data_source_block I
_cod_original_sg_symbol_H-M 'P 21/c'
_cod_database_code 2228199
_cod_database_fobs_code 2228199

loop_
_symmetry_equiv_pos_as_xyz
'x, y, z'
'-x, y+1/2, -z+1/2'
'-x, -y, -z'
'x, -y-1/2, z-1/2'

loop_
_atom_site_type_symbol
_atom_site_label
_atom_site_fract_x
_atom_site_fract_y
_atom_site_fract_z
_atom_site_U_iso_or_equiv
_atom_site_adp_type
_atom_site_calc_flag
_atom_site_refinement_flags
_atom_site_occupancy
_atom_site_disorder_assembly
_atom_site_disorder_group
I I1 -0.01591(2) -0.05190(2) 0.113971(13) 0.04604(10) Uani d . 1 . .
Cu Cu1 0.11635(4) 0.00036(4) 0.02284(2) 0.04082(13) Uani d . 1 . .
P P1 0.23134(8) 0.14551(8) 0.06241(5) 0.0398(2) Uani d . 1 . .
N N1 0.1998(2) -0.1497(2) 0.01109(16) 0.0407(7) Uani d . 1 . .
N N2 0.4794(3) -0.4221(3) -0.05567(17) 0.0466(8) Uani d . 1 . .
N N3 0.4453(3) -0.4974(3) 0.05724(16) 0.0468(8) Uani d . 1 . .
N N4 0.1913(5) 0.7319(6) 0.2563(3) 0.121(2) Uani d . 1 . .
C C6 0.4276(3) -0.4218(3) 0.0010(2) 0.0393(9) Uani d . 1 . .
C C13 0.3435(3) 0.1093(3) 0.13879(19) 0.0433(9) Uani d . 1 . .
C C2 0.3008(3) -0.3135(3) 0.0653(2) 0.0518(10) Uani d . 1 . .
H H2 0.3187 -0.3623 0.1055 0.062 Uiso calc R 1 . .
C C23 0.0102(5) 0.3983(5) 0.0741(4) 0.101(2) Uani d . 1 . .
H H23 -0.0614 0.4153 0.0498 0.121 Uiso calc R 1 . .
C C22 0.0648(6) 0.4706(5) 0.1276(4) 0.106(2) Uani d . 1 . .
H H22 0.0300 0.5367 0.1394 0.128 Uiso calc R 1 . .
C C21 0.1706(5) 0.4459(4) 0.1637(4) 0.0941(19) Uani d . 1 . .
H H21 0.2070 0.4945 0.2004 0.113 Uiso calc R 1 . .
C C3 0.3460(3) -0.3303(3) 0.00372(19) 0.0383(8) Uani d . 1 . .
C C1 0.2290(3) -0.2235(3) 0.0664(2) 0.0517(10) Uani d . 1 . .
H H1 0.1990 -0.2137 0.1083 0.062 Uiso calc R 1 . .
C C8 0.3772(4) 0.1219(4) -0.0334(2) 0.0648(12) Uani d . 1 . .
H H8 0.3975 0.0542 -0.0078 0.078 Uiso calc R 1 . .
C C7 0.3016(3) 0.1947(3) -0.01016(19) 0.0463(9) Uani d . 1 . .
C C4 0.3140(3) -0.2564(3) -0.0553(2) 0.0483(10) Uani d . 1 . .
H H4 0.3409 -0.2660 -0.0984 0.058 Uiso calc R 1 . .
C C19 0.1689(3) 0.2757(3) 0.0911(2) 0.0481(10) Uani d . 1 . .
C C16 0.5102(4) 0.0355(4) 0.2532(2) 0.0654(13) Uani d . 1 . .
H H16 0.5662 0.0099 0.2910 0.079 Uiso calc R 1 . .
C C5 0.2420(3) -0.1687(3) -0.0490(2) 0.0472(10) Uani d . 1 . .
H H5 0.2214 -0.1197 -0.0890 0.057 Uiso calc R 1 . .
C C17 0.5309(4) 0.1236(4) 0.2086(2) 0.0631(12) Uani d . 1 . .
H H17 0.5998 0.1587 0.2166 0.076 Uiso calc R 1 . .
C C18 0.4468(3) 0.1597(4) 0.1513(2) 0.0554(11) Uani d . 1 . .
H H18 0.4606 0.2190 0.1208 0.066 Uiso calc R 1 . .
C C14 0.3247(4) 0.0209(3) 0.1853(2) 0.0522(10) Uani d . 1 . .
H H14 0.2557 -0.0141 0.1779 0.063 Uiso calc R 1 . .
C C24 0.0620(4) 0.2999(4) 0.0565(3) 0.0708(13) Uani d . 1 . .
H H24 0.0245 0.2500 0.0210 0.085 Uiso calc R 1 . .
C C11 0.3177(5) 0.3187(5) -0.1108(3) 0.0841(16) Uani d . 1 . .
H H11 0.2973 0.3857 -0.1371 0.101 Uiso calc R 1 . .
C C15 0.4076(4) -0.0155(4) 0.2426(2) 0.0646(13) Uani d . 1 . .
H H15 0.3940 -0.0740 0.2737 0.078 Uiso calc R 1 . .
C C10 0.3914(5) 0.2462(6) -0.1326(3) 0.0908(19) Uani d . 1 . .
H H10 0.4206 0.2632 -0.1740 0.109 Uiso calc R 1 . .
C C12 0.2727(4) 0.2936(4) -0.0497(2) 0.0648(12) Uani d . 1 . .
H H12 0.2226 0.3440 -0.0353 0.078 Uiso calc R 1 . .
C C20 0.2222(4) 0.3491(4) 0.1454(3) 0.0706(13) Uani d . 1 . .
H H20 0.2939 0.3326 0.1697 0.085 Uiso calc R 1 . .
C C9 0.4224(4) 0.1483(5) -0.0934(3) 0.0834(16) Uani d . 1 . .
H H9 0.4741 0.0994 -0.1075 0.100 Uiso calc R 1 . .
C C26 -0.0159(6) 0.7161(6) 0.2552(3) 0.125(3) Uani d . 1 . .
H H26A -0.0565 0.7385 0.2076 0.187 Uiso calc R 1 . .
H H26B -0.0362 0.7646 0.2922 0.187 Uiso calc R 1 . .
H H26C -0.0329 0.6380 0.2647 0.187 Uiso calc R 1 . .
C C25 0.1023(7) 0.7271(6) 0.2569(3) 0.0907(19) Uani d . 1 . .

loop_
_atom_site_aniso_label
_atom_site_aniso_U_11
_atom_site_aniso_U_22
_atom_site_aniso_U_33
_atom_site_aniso_U_12
_atom_site_aniso_U_13
_atom_site_aniso_U_23
I1 0.04230(17) 0.05492(18) 0.04190(15) 0.00885(12) 0.01074(11) 0.00954(12)
Cu1 0.0381(3) 0.0371(3) 0.0471(3) 0.0054(2) 0.0081(2) 0.0014(2)
P1 0.0371(5) 0.0416(5) 0.0413(5) -0.0004(4) 0.0089(4) 0.0018(4)
N1 0.0381(18) 0.0412(17) 0.0443(17) 0.0114(14) 0.0116(14) 0.0046(15)
N2 0.048(2) 0.0468(18) 0.0485(18) 0.0197(16) 0.0180(15) 0.0066(15)
N3 0.050(2) 0.0467(18) 0.0454(18) 0.0190(16) 0.0146(15) 0.0055(16)
N4 0.108(5) 0.154(5) 0.095(4) 0.031(5) 0.005(4) 0.022(3)
C6 0.037(2) 0.0367(19) 0.044(2) 0.0082(16) 0.0076(17) 0.0012(17)
C13 0.037(2) 0.052(2) 0.0395(19) 0.0020(18) 0.0045(17) -0.0006(18)
C2 0.062(3) 0.049(2) 0.049(2) 0.027(2) 0.019(2) 0.0137(19)
C23 0.076(4) 0.080(4) 0.138(5) 0.033(3) -0.001(4) -0.028(4)
C22 0.103(5) 0.062(3) 0.158(6) 0.020(3) 0.033(5) -0.038(4)
C21 0.082(4) 0.072(4) 0.129(5) -0.004(3) 0.023(4) -0.046(3)
C3 0.033(2) 0.037(2) 0.045(2) 0.0086(16) 0.0087(16) -0.0022(17)
C1 0.056(3) 0.056(2) 0.049(2) 0.025(2) 0.0236(19) 0.012(2)
C8 0.066(3) 0.070(3) 0.062(3) -0.005(3) 0.022(2) -0.003(2)
C7 0.045(2) 0.053(2) 0.041(2) -0.0093(19) 0.0079(18) 0.0023(19)
C4 0.051(2) 0.053(2) 0.044(2) 0.019(2) 0.0167(18) 0.0094(19)
C19 0.047(2) 0.044(2) 0.055(2) -0.0004(19) 0.0153(19) -0.002(2)
C16 0.060(3) 0.085(3) 0.046(2) 0.014(3) -0.004(2) -0.010(2)
C5 0.046(2) 0.052(2) 0.045(2) 0.0205(19) 0.0113(18) 0.0115(19)
C17 0.044(3) 0.082(3) 0.060(3) -0.006(2) 0.002(2) -0.006(3)
C18 0.046(3) 0.068(3) 0.052(2) -0.002(2) 0.008(2) 0.002(2)
C14 0.052(3) 0.060(3) 0.045(2) -0.001(2) 0.009(2) 0.002(2)
C24 0.060(3) 0.063(3) 0.084(3) 0.012(2) 0.002(3) -0.014(3)
C11 0.095(4) 0.095(4) 0.062(3) -0.029(3) 0.014(3) 0.023(3)
C15 0.078(4) 0.066(3) 0.046(2) 0.009(3) 0.003(2) 0.009(2)
C10 0.102(5) 0.129(5) 0.048(3) -0.047(4) 0.032(3) -0.002(3)
C12 0.068(3) 0.066(3) 0.061(3) -0.011(2) 0.011(2) 0.014(2)
C20 0.055(3) 0.063(3) 0.094(3) -0.007(2) 0.015(3) -0.028(3)
C9 0.086(4) 0.102(4) 0.074(3) -0.020(3) 0.044(3) -0.021(3)
C26 0.147(7) 0.118(5) 0.129(6) 0.040(5) 0.076(5) 0.056(4)
C25 0.118(6) 0.096(4) 0.060(3) 0.033(5) 0.022(4) 0.022(3)

loop_
_atom_type_symbol
_atom_type_description
_atom_type_scat_dispersion_real
_atom_type_scat_dispersion_imag
_atom_type_scat_source
C C 0.0033 0.0016 'International Tables Vol C Tables 4.2.6.8 and 6.1.1.4'
Cu Cu 0.3201 1.2651 'International Tables Vol C Tables 4.2.6.8 and 6.1.1.4'
I I -0.4742 1.8119 'International Tables Vol C Tables 4.2.6.8 and 6.1.1.4'
N N 0.0061 0.0033 'International Tables Vol C Tables 4.2.6.8 and 6.1.1.4'
P P 0.1023 0.0942 'International Tables Vol C Tables 4.2.6.8 and 6.1.1.4'
H H 0.0000 0.0000 'International Tables Vol C Tables 4.2.6.8 and 6.1.1.4'

loop_
_geom_angle_atom_site_label_1
_geom_angle_atom_site_label_2
_geom_angle_atom_site_label_3
_geom_angle_site_symmetry_1
_geom_angle_site_symmetry_3
_geom_angle
_geom_angle_publ_flag
Cu1 I1 Cu1 . 3 64.51(3) ?
N1 Cu1 P1 . . 112.29(9) ?
N1 Cu1 I1 . . 104.81(9) ?
P1 Cu1 I1 . . 113.43(3) ?
N1 Cu1 I1 . 3 103.87(8) ?
P1 Cu1 I1 . 3 106.64(4) ?
I1 Cu1 I1 . 3 115.49(3) ?
N1 Cu1 Cu1 . 3 117.65(9) ?
P1 Cu1 Cu1 . 3 129.83(4) ?
I1 Cu1 Cu1 . 3 58.07(3) ?
I1 Cu1 Cu1 3 3 57.42(3) ?
C13 P1 C19 . . 105.43(17) ?
C13 P1 C7 . . 104.18(18) ?
C19 P1 C7 . . 103.94(19) ?
C13 P1 Cu1 . . 114.42(13) ?
C19 P1 Cu1 . . 116.59(13) ?
C7 P1 Cu1 . . 111.05(12) ?
C1 N1 C5 . . 116.3(3) ?
C1 N1 Cu1 . . 122.1(2) ?
C5 N1 Cu1 . . 120.8(2) ?
N3 N2 C6 3_645 . 117.8(3) ?
N2 N3 C6 3_645 . 117.0(3) ?
N2 C6 N3 . . 125.2(3) ?
N2 C6 C3 . . 117.7(3) ?
N3 C6 C3 . . 117.0(3) ?
C18 C13 C14 . . 118.3(3) ?
C18 C13 P1 . . 124.4(3) ?
C14 C13 P1 . . 117.3(3) ?
C1 C2 C3 . . 119.3(3) ?
C1 C2 H2 . . 120.4 ?
C3 C2 H2 . . 120.4 ?
C22 C23 C24 . . 119.8(5) ?
C22 C23 H23 . . 120.1 ?
C24 C23 H23 . . 120.1 ?
C23 C22 C21 . . 120.4(5) ?
C23 C22 H22 . . 119.8 ?
C21 C22 H22 . . 119.8 ?
C20 C21 C22 . . 119.7(5) ?
C20 C21 H21 . . 120.2 ?
C22 C21 H21 . . 120.2 ?
C2 C3 C4 . . 117.6(3) ?
C2 C3 C6 . . 121.5(3) ?
C4 C3 C6 . . 120.9(3) ?
N1 C1 C2 . . 123.9(4) ?
N1 C1 H1 . . 118.1 ?
C2 C1 H1 . . 118.1 ?
C9 C8 C7 . . 121.1(5) ?
C9 C8 H8 . . 119.4 ?
C7 C8 H8 . . 119.4 ?
C12 C7 C8 . . 117.9(4) ?
C12 C7 P1 . . 122.9(3) ?
C8 C7 P1 . . 118.6(3) ?
C5 C4 C3 . . 119.0(4) ?
C5 C4 H4 . . 120.5 ?
C3 C4 H4 . . 120.5 ?
C24 C19 C20 . . 119.0(4) ?
C24 C19 P1 . . 117.0(3) ?
C20 C19 P1 . . 123.9(3) ?
C17 C16 C15 . . 120.8(4) ?
C17 C16 H16 . . 119.6 ?
C15 C16 H16 . . 119.6 ?
N1 C5 C4 . . 123.9(3) ?
N1 C5 H5 . . 118.1 ?
C4 C5 H5 . . 118.1 ?
C16 C17 C18 . . 119.0(4) ?
C16 C17 H17 . . 120.5 ?
C18 C17 H17 . . 120.5 ?
C13 C18 C17 . . 121.4(4) ?
C13 C18 H18 . . 119.3 ?
C17 C18 H18 . . 119.3 ?
C15 C14 C13 . . 120.8(4) ?
C15 C14 H14 . . 119.6 ?
C13 C14 H14 . . 119.6 ?
C19 C24 C23 . . 120.3(5) ?
C19 C24 H24 . . 119.8 ?
C23 C24 H24 . . 119.8 ?
C10 C11 C12 . . 120.7(5) ?
C10 C11 H11 . . 119.7 ?
C12 C11 H11 . . 119.7 ?
C16 C15 C14 . . 119.7(4) ?
C16 C15 H15 . . 120.1 ?
C14 C15 H15 . . 120.1 ?
C11 C10 C9 . . 119.7(5) ?
C11 C10 H10 . . 120.1 ?
C9 C10 H10 . . 120.1 ?
C7 C12 C11 . . 120.5(5) ?
C7 C12 H12 . . 119.7 ?
C11 C12 H12 . . 119.7 ?
C21 C20 C19 . . 120.8(5) ?
C21 C20 H20 . . 119.6 ?
C19 C20 H20 . . 119.6 ?
C10 C9 C8 . . 120.1(5) ?
C10 C9 H9 . . 120.0 ?
C8 C9 H9 . . 120.0 ?
C25 C26 H26A . . 109.5 ?
C25 C26 H26B . . 109.5 ?
H26A C26 H26B . . 109.5 ?
C25 C26 H26C . . 109.5 ?
H26A C26 H26C . . 109.5 ?
H26B C26 H26C . . 109.5 ?
N4 C25 C26 . . 177.2(8) ?

loop_
_geom_bond_atom_site_label_1
_geom_bond_atom_site_label_2
_geom_bond_site_symmetry_2
_geom_bond_distance
_geom_bond_publ_flag
Cu1 N1 . 2.066(3) ?
Cu1 P1 . 2.2388(11) ?
Cu1 I1 3 2.6603(9) ?
Cu1 Cu1 3 2.8293(12) ?
P1 C13 . 1.823(4) ?
P1 C19 . 1.830(4) ?
P1 C7 . 1.831(4) ?
N1 C1 . 1.333(4) ?
N1 C5 . 1.338(4) ?
N2 N3 3_645 1.327(4) ?
N2 C6 . 1.333(5) ?
N3 N2 3_645 1.327(4) ?
N3 C6 . 1.349(4) ?
N4 C25 . 1.102(8) ?
C6 C3 . 1.476(5) ?
C13 C18 . 1.382(5) ?
C13 C14 . 1.393(5) ?
C2 C1 . 1.378(5) ?
C2 C3 . 1.378(5) ?
C2 H2 . 0.9300 ?
C23 C22 . 1.372(8) ?
C23 C24 . 1.385(6) ?
C23 H23 . 0.9300 ?
C22 C21 . 1.376(8) ?
C22 H22 . 0.9300 ?
C21 C20 . 1.373(6) ?
C21 H21 . 0.9300 ?
C3 C4 . 1.387(5) ?
C1 H1 . 0.9300 ?
C8 C9 . 1.374(6) ?
C8 C7 . 1.392(6) ?
C8 H8 . 0.9300 ?
C7 C12 . 1.376(6) ?
C4 C5 . 1.376(5) ?
C4 H4 . 0.9300 ?
C19 C24 . 1.378(5) ?
C19 C20 . 1.384(6) ?
C16 C17 . 1.374(6) ?
C16 C15 . 1.378(6) ?
C16 H16 . 0.9300 ?
C5 H5 . 0.9300 ?
C17 C18 . 1.395(5) ?
C17 H17 . 0.9300 ?
C18 H18 . 0.9300 ?
C14 C15 . 1.386(6) ?
C14 H14 . 0.9300 ?
C24 H24 . 0.9300 ?
C11 C10 . 1.361(8) ?
C11 C12 . 1.387(6) ?
C11 H11 . 0.9300 ?
C15 H15 . 0.9300 ?
C10 C9 . 1.368(7) ?
C10 H10 . 0.9300 ?
C12 H12 . 0.9300 ?
C20 H20 . 0.9300 ?
C9 H9 . 0.9300 ?
C26 C25 . 1.460(9) ?
C26 H26A . 0.9600 ?
C26 H26B . 0.9600 ?
C26 H26C . 0.9600 ?
